data_7226428
loop_
_publ_author_name
'Jin, Gong'
'Sun, Jing'
'Yan, Chao Guo'

_publ_section_title
;
 Formation of zwitterionic salts via three-component reaction of
 benzimidazolium bromides, aromatic aldehydes and 1,3-indanedione
;
_journal_name_full 'RSC Adv.'
_journal_paper_doi 10.1039/C6RA16838H
_journal_year 2016
_chemical_formula_moiety '2(C35 H29 Cl N2 O3), 3(H2 O)'
_chemical_formula_sum 'C70 H64 Cl2 N4 O9'
_chemical_formula_weight 1176.15
_space_group_crystal_system monoclinic
_space_group_IT_number 14
_space_group_name_Hall '-P 2ybc'
_space_group_name_H-M_alt 'P 1 21/c 1'
_symmetry_space_group_name_Hall '-P 2ybc'
_symmetry_space_group_name_H-M 'P 1 21/c 1'
_atom_sites_solution_hydrogens mixed
_audit_block_doi 10.5517/ccdc.csd.cc1lyly2
_audit_creation_method SHELXL-2014/7
_audit_update_record
;
2016-06-29 deposited with the CCDC.
2016-08-25 downloaded from the CCDC.
;
_cell_angle_alpha 90
_cell_angle_beta 116.8714(18)
_cell_angle_gamma 90
_cell_formula_units_Z 4
_cell_length_a 18.0376(11)
_cell_length_b 22.8076(14)
_cell_length_c 16.8356(12)
_cell_measurement_reflns_used 9806
_cell_measurement_temperature 296(2)
_cell_measurement_theta_max 22.91
_cell_measurement_theta_min 2.24
_cell_volume 6178.2(7)
_computing_cell_refinement 'Bruker SAINT'
_computing_data_collection 'Bruker APEX2'
_computing_data_reduction 'Bruker SAINT'
_computing_molecular_graphics 'Bruker SHELXTL'
_computing_publication_material 'Bruker SHELXTL'
_computing_structure_refinement 'SHELXL-2014/7 (Sheldrick, 2014)'
_computing_structure_solution 'SHELXS-97 (Sheldrick 2008)'
_diffrn_ambient_temperature 296(2)
_diffrn_measured_fraction_theta_full 0.998
_diffrn_measured_fraction_theta_max 0.998
_diffrn_measurement_device_type 'CCD area detector'
_diffrn_measurement_method 'phi and omega scans'
_diffrn_radiation_source 'fine-focus sealed tube'
_diffrn_radiation_type MoK\a
_diffrn_radiation_wavelength 0.71073
_diffrn_reflns_av_R_equivalents 0.0747
_diffrn_reflns_av_unetI/netI 0.0726
_diffrn_reflns_Laue_measured_fraction_full 0.998
_diffrn_reflns_Laue_measured_fraction_max 0.998
_diffrn_reflns_limit_h_max 21
_diffrn_reflns_limit_h_min -21
_diffrn_reflns_limit_k_max 24
_diffrn_reflns_limit_k_min -27
_diffrn_reflns_limit_l_max 19
_diffrn_reflns_limit_l_min -20
_diffrn_reflns_number 42842
_diffrn_reflns_point_group_measured_fraction_full 0.998
_diffrn_reflns_point_group_measured_fraction_max 0.998
_diffrn_reflns_theta_full 25.000
_diffrn_reflns_theta_max 25.000
_diffrn_reflns_theta_min 2.189
_exptl_absorpt_coefficient_mu 0.167
_exptl_absorpt_correction_T_max 0.967
_exptl_absorpt_correction_T_min 0.961
_exptl_absorpt_correction_type multi-scan
_exptl_absorpt_process_details sadabs
_exptl_crystal_colour yellow
_exptl_crystal_density_diffrn 1.264
_exptl_crystal_description block
_exptl_crystal_F_000 2472
_exptl_crystal_size_max 0.240
_exptl_crystal_size_mid 0.220
_exptl_crystal_size_min 0.200
_refine_diff_density_max 0.278
_refine_diff_density_min -0.297
_refine_diff_density_rms 0.041
_refine_ls_extinction_method none
_refine_ls_goodness_of_fit_ref 1.080
_refine_ls_hydrogen_treatment mixed
_refine_ls_matrix_type full
_refine_ls_number_parameters 853
_refine_ls_number_reflns 10857
_refine_ls_number_restraints 105
_refine_ls_restrained_S_all 1.079
_refine_ls_R_factor_all 0.1239
_refine_ls_R_factor_gt 0.0723
_refine_ls_shift/su_max 0.026
_refine_ls_shift/su_mean 0.001
_refine_ls_structure_factor_coef Fsqd
_refine_ls_weighting_details 'w=1/[\s^2^(Fo^2^)+(0.0388P)^2^+5.6202P] where P=(Fo^2^+2Fc^2^)/3'
_refine_ls_weighting_scheme calc
_refine_ls_wR_factor_gt 0.1526
_refine_ls_wR_factor_ref 0.1746
_reflns_Friedel_coverage 0.000
_reflns_number_gt 6666
_reflns_number_total 10857
_reflns_threshold_expression 'I > 2\s(I)'
_cod_data_source_file c6ra16838h2.cif
_cod_data_source_block 1a
_cod_database_code 7226428
_shelx_shelxl_version_number 2014/7
_shelx_space_group_comment
; 
The symmetry employed for this shelxl refinement is uniquely defined 
by the following loop, which should always be used as a source of 
symmetry information in preference to the above space-group names. 
They are only intended as comments. 
;
_shelx_estimated_absorpt_t_min 0.961
_shelx_estimated_absorpt_t_max 0.967

loop_
_space_group_symop_operation_xyz
'x, y, z'
'-x, y+1/2, -z+1/2'
'-x, -y, -z'
'x, -y-1/2, z-1/2'

loop_
_atom_site_label
_atom_site_type_symbol
_atom_site_fract_x
_atom_site_fract_y
_atom_site_fract_z
_atom_site_U_iso_or_equiv
_atom_site_adp_type
_atom_site_occupancy
_atom_site_site_symmetry_order
_atom_site_calc_flag
_atom_site_refinement_flags_posn
_atom_site_refinement_flags_adp
_atom_site_refinement_flags_occupancy
_atom_site_disorder_assembly
_atom_site_disorder_group
C1 C 0.7817(3) 0.4140(2) 0.3162(4) 0.1040(17) Uani 1 1 d . . . . .
H1A H 0.7274 0.4316 0.2916 0.156 Uiso 1 1 calc R U . . .
H1B H 0.7983 0.4087 0.2700 0.156 Uiso 1 1 calc R U . . .
H1C H 0.8207 0.4392 0.3615 0.156 Uiso 1 1 calc R U . . .
C2 C 0.7793(3) 0.35508(19) 0.3566(3) 0.0812(13) Uani 1 1 d . . . . .
H2A H 0.7391 0.3302 0.3107 0.097 Uiso 1 1 calc R U . . .
H2B H 0.8334 0.3366 0.3779 0.097 Uiso 1 1 calc R U . . .
C3 C 0.7573(3) 0.35931(17) 0.4317(3) 0.0721(12) Uani 1 1 d . . . . .
H3A H 0.7029 0.3773 0.4099 0.086 Uiso 1 1 calc R U . . .
H3B H 0.7969 0.3851 0.4767 0.086 Uiso 1 1 calc R U . . .
C4 C 0.7560(3) 0.30105(17) 0.4753(3) 0.0777(13) Uani 1 1 d . . . . .
H4A H 0.8098 0.2822 0.4962 0.093 Uiso 1 1 calc R U . . .
H4B H 0.7460 0.3082 0.5264 0.093 Uiso 1 1 calc R U . . .
C5 C 0.6060(2) 0.26667(16) 0.3829(2) 0.0543(9) Uani 1 1 d . . . . .
C6 C 0.5587(3) 0.30549(18) 0.4045(3) 0.0718(12) Uani 1 1 d . . . . .
H6 H 0.5832 0.3353 0.4459 0.086 Uiso 1 1 calc R U . . .
C7 C 0.4754(3) 0.2982(2) 0.3627(4) 0.0863(14) Uani 1 1 d . . . . .
H7A H 0.4421 0.3235 0.3760 0.104 Uiso 1 1 calc R U . . .
C8 C 0.4381(3) 0.2541(2) 0.3006(3) 0.0778(13) Uani 1 1 d . . . . .
H8A H 0.3805 0.2509 0.2728 0.093 Uiso 1 1 calc R U . . .
C9 C 0.4844(2) 0.21451(17) 0.2788(3) 0.0612(10) Uani 1 1 d . . . . .
H9A H 0.4594 0.1847 0.2376 0.073 Uiso 1 1 calc R U . . .
C10 C 0.5690(2) 0.22182(14) 0.3213(2) 0.0471(9) Uani 1 1 d . . . . .
C11 C 0.7049(2) 0.21675(15) 0.3717(2) 0.0531(9) Uani 1 1 d . . . . .
H11 H 0.7572 0.2044 0.3806 0.064 Uiso 1 1 calc R U . . .
C12 C 0.6262(2) 0.14102(14) 0.2591(2) 0.0453(8) Uani 1 1 d . . . . .
H12 H 0.5678 0.1355 0.2161 0.054 Uiso 1 1 calc R U . . .
C13 C 0.6581(2) 0.08606(15) 0.3177(2) 0.0491(9) Uani 1 1 d . . . . .
C14 C 0.6054(2) 0.03363(14) 0.3036(2) 0.0469(8) Uani 1 1 d . . . . .
C15 C 0.5230(2) 0.03197(17) 0.2436(3) 0.0637(11) Uani 1 1 d . . . . .
H15 H 0.4984 0.0641 0.2072 0.076 Uiso 1 1 calc R U . . .
C16 C 0.4759(3) -0.01771(19) 0.2370(3) 0.0734(12) Uani 1 1 d . . . . .
H16 H 0.4199 -0.0188 0.1964 0.088 Uiso 1 1 calc R U . . .
C17 C 0.5116(3) -0.06441(17) 0.2898(3) 0.0625(11) Uani 1 1 d . . . . .
C18 C 0.5944(3) -0.06478(17) 0.3491(3) 0.0709(12) Uani 1 1 d . . . . .
H18 H 0.6185 -0.0975 0.3844 0.085 Uiso 1 1 calc R U . . .
C19 C 0.6413(2) -0.01532(16) 0.3553(3) 0.0615(11) Uani 1 1 d . . . . .
H19 H 0.6977 -0.0150 0.3948 0.074 Uiso 1 1 calc R U . . .
C20 C 0.5974(3) 0.08717(16) 0.0730(3) 0.0601(10) Uani 1 1 d . . . . .
H20 H 0.5540 0.1140 0.0556 0.072 Uiso 1 1 calc R U . . .
C21 C 0.5890(3) 0.0383(2) 0.0208(3) 0.0808(13) Uani 1 1 d . . . . .
H21 H 0.5406 0.0328 -0.0319 0.097 Uiso 1 1 calc R U . . .
C22 C 0.6520(4) -0.0020(2) 0.0470(4) 0.1020(18) Uani 1 1 d . . . . .
H22 H 0.6465 -0.0351 0.0126 0.122 Uiso 1 1 calc R U . . .
C23 C 0.7231(4) 0.0072(2) 0.1241(4) 0.1025(18) Uani 1 1 d . . . . .
H23 H 0.7659 -0.0202 0.1421 0.123 Uiso 1 1 calc R U . . .
C24 C 0.7325(3) 0.05628(18) 0.1758(3) 0.0766(13) Uani 1 1 d . . . . .
H24 H 0.7816 0.0621 0.2277 0.092 Uiso 1 1 calc R U . . .
C25 C 0.6693(2) 0.09663(15) 0.1505(3) 0.0508(9) Uani 1 1 d . . . . .
C26 C 0.6790(2) 0.14998(14) 0.2088(2) 0.0483(9) Uani 1 1 d . . . . .
H26 H 0.7372 0.1507 0.2540 0.058 Uiso 1 1 calc R U . . .
C27 C 0.6625(2) 0.20753(14) 0.1607(2) 0.0480(9) Uani 1 1 d . . . . .
C28 C 0.5870(2) 0.23589(16) 0.1082(3) 0.0531(9) Uani 1 1 d . . . . .
C29 C 0.6059(3) 0.29157(15) 0.0742(3) 0.0565(10) Uani 1 1 d . . . . .
C30 C 0.5543(3) 0.33350(18) 0.0179(3) 0.0752(13) Uani 1 1 d . . . . .
H30 H 0.4968 0.3305 -0.0056 0.090 Uiso 1 1 calc R U . . .
C31 C 0.5920(4) 0.3812(2) -0.0028(3) 0.0918(16) Uani 1 1 d . . . . .
H31 H 0.5587 0.4104 -0.0409 0.110 Uiso 1 1 calc R U . . .
C32 C 0.6756(4) 0.3856(2) 0.0314(4) 0.0936(16) Uani 1 1 d . . . . .
H32 H 0.6987 0.4180 0.0174 0.112 Uiso 1 1 calc R U . . .
C33 C 0.7274(3) 0.34268(19) 0.0870(3) 0.0809(13) Uani 1 1 d . . . . .
H33 H 0.7848 0.3453 0.1099 0.097 Uiso 1 1 calc R U . . .
C34 C 0.6905(3) 0.29574(16) 0.1072(3) 0.0579(10) Uani 1 1 d . . . . .
C35 C 0.7285(3) 0.24249(16) 0.1626(3) 0.0578(10) Uani 1 1 d . . . . .
C36 C 0.3738(5) 0.4731(3) -0.1107(6) 0.172(3) Uani 1 1 d . . . . .
H36A H 0.4163 0.4634 -0.1280 0.258 Uiso 1 1 calc R U . . .
H36B H 0.3988 0.4902 -0.0524 0.258 Uiso 1 1 calc R U . . .
H36C H 0.3358 0.5006 -0.1525 0.258 Uiso 1 1 calc R U . . .
C37 C 0.3286(4) 0.4197(3) -0.1098(5) 0.135(2) Uani 1 1 d . . . . .
H37A H 0.3661 0.3949 -0.0615 0.162 Uiso 1 1 calc R U . . .
H37B H 0.2834 0.4307 -0.0967 0.162 Uiso 1 1 calc R U . . .
C38 C 0.2950(4) 0.3857(3) -0.1900(5) 0.121(2) Uani 1 1 d . . . . .
H38A H 0.3385 0.3792 -0.2078 0.145 Uiso 1 1 calc R U . . .
H38B H 0.2517 0.4085 -0.2365 0.145 Uiso 1 1 calc R U . . .
C39 C 0.2593(3) 0.3273(2) -0.1843(3) 0.0792(14) Uani 1 1 d . . . . .
H39A H 0.2413 0.3069 -0.2406 0.095 Uiso 1 1 calc R U . . .
H39B H 0.3022 0.3039 -0.1384 0.095 Uiso 1 1 calc R U . . .
C40 C 0.1079(2) 0.34767(14) -0.2236(2) 0.0472(9) Uani 1 1 d . . . . .
C41 C 0.0720(3) 0.36078(17) -0.3138(3) 0.0617(10) Uani 1 1 d . . . . .
H41 H 0.1032 0.3619 -0.3451 0.074 Uiso 1 1 calc R U . . .
C42 C -0.0108(3) 0.37194(19) -0.3540(3) 0.0711(12) Uani 1 1 d . . . . .
H42 H -0.0371 0.3804 -0.4146 0.085 Uiso 1 1 calc R U . . .
C43 C -0.0574(3) 0.37112(18) -0.3069(3) 0.0682(11) Uani 1 1 d . . . . .
H43 H -0.1140 0.3790 -0.3369 0.082 Uiso 1 1 calc R U . . .
C44 C -0.0217(2) 0.35896(16) -0.2168(2) 0.0543(9) Uani 1 1 d . . . . .
H44 H -0.0529 0.3588 -0.1853 0.065 Uiso 1 1 calc R U . . .
C45 C 0.0621(2) 0.34705(13) -0.1759(2) 0.0403(8) Uani 1 1 d . . . . .
C46 C 0.1916(2) 0.32504(16) -0.0851(3) 0.0550(10) Uani 1 1 d . . . . .
H46 H 0.2396 0.3156 -0.0339 0.066 Uiso 1 1 calc R U . . .
C47 C 0.0983(2) 0.33418(14) -0.0121(2) 0.0437(8) Uani 1 1 d . . . . .
H47 H 0.0398 0.3239 -0.0319 0.052 Uiso 1 1 calc R U . . .
C48 C 0.1138(2) 0.39729(14) 0.0256(2) 0.0453(8) Uani 1 1 d . . . . .
C49 C 0.0567(2) 0.42229(13) 0.0579(2) 0.0444(8) Uani 1 1 d . . . . .
C50 C -0.0270(2) 0.40934(15) 0.0198(3) 0.0570(10) Uani 1 1 d . . . . .
H50 H -0.0498 0.3847 -0.0295 0.068 Uiso 1 1 calc R U . . .
C51 C -0.0773(2) 0.43253(17) 0.0539(3) 0.0621(11) Uani 1 1 d . . . . .
H51 H -0.1339 0.4244 0.0272 0.074 Uiso 1 1 calc R U . . .
C52 C -0.0430(3) 0.46744(16) 0.1271(3) 0.0594(10) Uani 1 1 d . . . . .
C53 C 0.0398(3) 0.48196(17) 0.1661(3) 0.0690(12) Uani 1 1 d . . . . .
H53 H 0.0623 0.5062 0.2159 0.083 Uiso 1 1 calc R U . . .
C54 C 0.0887(2) 0.45984(16) 0.1299(3) 0.0615(11) Uani 1 1 d . . . . .
H54 H 0.1444 0.4704 0.1545 0.074 Uiso 1 1 calc R U . . .
C55 C 0.2278(8) 0.3315(5) 0.2179(8) 0.075(3) Uani 0.545(17) 1 d . U P A 1
H55A H 0.284(5) 0.339(3) 0.202(5) 0.090 Uiso 0.545(17) 1 d . U P A 1
C56 C 0.2285(9) 0.3438(5) 0.3007(7) 0.096(3) Uani 0.545(17) 1 d . U P A 1
H56A H 0.2755 0.3595 0.3476 0.116 Uiso 0.545(17) 1 calc R U P A 1
C57 C 0.1561(12) 0.3318(8) 0.3107(11) 0.102(4) Uani 0.545(17) 1 d . U P A 1
H57A H 0.1535 0.3427 0.3626 0.122 Uiso 0.545(17) 1 calc R U P A 1
C58 C 0.0921(12) 0.3050(6) 0.2459(9) 0.091(3) Uani 0.545(17) 1 d . U P A 1
H58A H 0.0472 0.2943 0.2557 0.110 Uiso 0.545(17) 1 calc R U P A 1
C59 C 0.0895(9) 0.2926(6) 0.1659(8) 0.073(3) Uani 0.545(17) 1 d . U P A 1
H59A H 0.0416 0.2757 0.1220 0.087 Uiso 0.545(17) 1 calc R U P A 1
C60 C 0.1548(9) 0.3039(8) 0.1469(11) 0.060(3) Uani 0.545(17) 1 d . U P A 1
C55' C 0.1906(19) 0.3184(9) 0.2244(13) 0.136(7) Uani 0.455(17) 1 d . U P A 2
H55B H 0.2428 0.3284 0.2302 0.164 Uiso 0.455(17) 1 calc R U P A 2
C56' C 0.172(2) 0.3221(13) 0.2989(17) 0.143(7) Uani 0.455(17) 1 d . U P A 2
H56B H 0.2134 0.3307 0.3560 0.172 Uiso 0.455(17) 1 calc R U P A 2
C57' C 0.0887(19) 0.3121(10) 0.2812(13) 0.145(7) Uani 0.455(17) 1 d . U P A 2
H57B H 0.0748 0.3198 0.3271 0.173 Uiso 0.455(17) 1 calc R U P A 2
C58' C 0.0268(19) 0.2920(7) 0.2030(12) 0.128(6) Uani 0.455(17) 1 d . U P A 2
H58B H -0.0261 0.2826 0.1958 0.154 Uiso 0.455(17) 1 calc R U P A 2
C59' C 0.0506(17) 0.2868(9) 0.1328(13) 0.120(6) Uani 0.455(17) 1 d . U P A 2
H59B H 0.0115 0.2743 0.0769 0.144 Uiso 0.455(17) 1 calc R U P A 2
C60' C 0.130(2) 0.3000(13) 0.1459(18) 0.118(7) Uani 0.455(17) 1 d . U P A 2
C61 C 0.1539(3) 0.29181(15) 0.0630(2) 0.0540(10) Uani 1 1 d . . . . .
H61A H 0.2106 0.3004 0.0726 0.065 Uiso 0.545(17) 1 calc R U P A 1
H61B H 0.212(5) 0.303(3) 0.084(5) 0.065 Uiso 0.455(17) 1 d . U P A 2
C62 C 0.1403(2) 0.22816(14) 0.0345(2) 0.0455(8) Uani 1 1 d . . . . .
C63 C 0.2060(3) 0.18775(15) 0.0601(3) 0.0522(9) Uani 1 1 d . . . . .
C64 C 0.1685(3) 0.12898(15) 0.0246(3) 0.0537(10) Uani 1 1 d . . . . .
C65 C 0.2036(3) 0.07482(19) 0.0294(4) 0.0866(15) Uani 1 1 d . . . . .
H65 H 0.2607 0.0693 0.0606 0.104 Uiso 1 1 calc R U . . .
C66 C 0.1502(4) 0.0281(2) -0.0141(4) 0.1058(19) Uani 1 1 d . . . . .
H66 H 0.1724 -0.0089 -0.0125 0.127 Uiso 1 1 calc R U . . .
C67 C 0.0668(4) 0.0359(2) -0.0587(4) 0.1061(19) Uani 1 1 d . . . . .
H67 H 0.0327 0.0041 -0.0870 0.127 Uiso 1 1 calc R U . . .
C68 C 0.0320(3) 0.0900(2) -0.0628(4) 0.0893(15) Uani 1 1 d . . . . .
H68 H -0.0252 0.0953 -0.0934 0.107 Uiso 1 1 calc R U . . .
C69 C 0.0834(3) 0.13604(16) -0.0208(3) 0.0572(10) Uani 1 1 d . . . . .
C70 C 0.0649(2) 0.19849(16) -0.0126(3) 0.0574(10) Uani 1 1 d . . . . .
Cl1 Cl 0.45204(9) -0.12484(5) 0.28618(9) 0.0979(4) Uani 1 1 d . . . . .
Cl2 Cl -0.10535(8) 0.49490(6) 0.17312(10) 0.0953(4) Uani 1 1 d . . . . .
N1 N 0.6911(2) 0.26169(12) 0.4125(2) 0.0564(8) Uani 1 1 d . . . . .
N2 N 0.63384(17) 0.19170(11) 0.31632(19) 0.0452(7) Uani 1 1 d . . . . .
N3 N 0.11667(17) 0.33201(11) -0.08845(18) 0.0429(7) Uani 1 1 d . . . . .
N4 N 0.18819(18) 0.33340(13) -0.1639(2) 0.0559(8) Uani 1 1 d . . . . .
O1 O 0.72933(16) 0.08751(11) 0.37692(19) 0.0696(8) Uani 1 1 d . . . . .
O2 O 0.51459(17) 0.22023(12) 0.09152(19) 0.0704(8) Uani 1 1 d . . . . .
O3 O 0.80471(18) 0.23293(13) 0.2015(2) 0.0807(9) Uani 1 1 d . . . . .
O4 O 0.17513(16) 0.42248(11) 0.03232(19) 0.0674(8) Uani 1 1 d . . . . .
O5 O 0.28195(19) 0.19628(12) 0.1042(2) 0.0851(10) Uani 1 1 d . . . . .
O6 O -0.00718(19) 0.21710(14) -0.0428(3) 0.1008(11) Uani 1 1 d . . . . .
O7 O 0.87469(18) 0.29725(13) 0.8774(2) 0.0764(9) Uani 1 1 d D . . . .
O8 O 0.4045(2) 0.12998(14) 0.0825(3) 0.1061(12) Uani 1 1 d D . . . .
O9 O 0.3644(2) 0.28473(18) 0.0555(3) 0.1120(13) Uani 1 1 d D . . . .
H7B H 0.849(2) 0.2859(15) 0.8161(6) 0.091(16) Uiso 1 1 d D . . . .
H7C H 0.9154(19) 0.2675(12) 0.907(2) 0.15(2) Uiso 1 1 d D . . . .
H9B H 0.354(3) 0.2537(12) 0.0136(18) 0.12(2) Uiso 1 1 d D . . . .
H8B H 0.4515(16) 0.143(3) 0.076(3) 1.4(4) Uiso 1 1 d D . . . .
H9C H 0.4211(15) 0.279(3) 0.098(3) 0.40(8) Uiso 1 1 d D . . . .
H8C H 0.365(2) 0.1609(15) 0.058(7) 0.71(16) Uiso 1 1 d D . . . .

loop_
_atom_site_aniso_label
_atom_site_aniso_U_11
_atom_site_aniso_U_22
_atom_site_aniso_U_33
_atom_site_aniso_U_23
_atom_site_aniso_U_13
_atom_site_aniso_U_12
C1 0.123(4) 0.086(4) 0.108(5) 0.013(3) 0.057(4) -0.010(3)
C2 0.084(3) 0.063(3) 0.099(4) 0.002(3) 0.043(3) -0.003(2)
C3 0.088(3) 0.056(2) 0.057(3) -0.008(2) 0.020(2) -0.015(2)
C4 0.097(3) 0.058(3) 0.055(3) -0.010(2) 0.015(2) -0.020(2)
C5 0.073(3) 0.053(2) 0.041(2) 0.0036(17) 0.029(2) 0.0010(19)
C6 0.112(4) 0.057(3) 0.065(3) -0.005(2) 0.056(3) 0.009(2)
C7 0.103(4) 0.081(3) 0.098(4) -0.001(3) 0.066(3) 0.022(3)
C8 0.071(3) 0.089(3) 0.087(4) 0.005(3) 0.048(3) 0.011(2)
C9 0.065(3) 0.065(2) 0.061(3) 0.004(2) 0.035(2) 0.004(2)
C10 0.059(2) 0.046(2) 0.043(2) 0.0042(16) 0.0291(19) 0.0038(17)
C11 0.058(2) 0.046(2) 0.046(2) 0.0012(17) 0.0149(19) 0.0010(17)
C12 0.049(2) 0.0416(19) 0.042(2) -0.0021(15) 0.0177(17) -0.0003(15)
C13 0.052(2) 0.052(2) 0.042(2) 0.0030(17) 0.020(2) 0.0068(17)
C14 0.058(2) 0.0419(19) 0.044(2) -0.0017(16) 0.0257(19) 0.0018(16)
C15 0.062(3) 0.056(2) 0.066(3) 0.010(2) 0.022(2) -0.0019(19)
C16 0.063(3) 0.075(3) 0.073(3) 0.005(2) 0.022(2) -0.015(2)
C17 0.081(3) 0.054(2) 0.058(3) -0.002(2) 0.036(2) -0.011(2)
C18 0.095(3) 0.045(2) 0.067(3) 0.012(2) 0.032(3) -0.001(2)
C19 0.062(2) 0.053(2) 0.063(3) 0.0082(19) 0.022(2) 0.0053(19)
C20 0.078(3) 0.051(2) 0.060(3) -0.0070(19) 0.038(2) -0.0046(19)
C21 0.096(3) 0.075(3) 0.083(4) -0.023(3) 0.051(3) -0.018(3)
C22 0.141(5) 0.076(4) 0.112(5) -0.034(3) 0.076(4) -0.005(3)
C23 0.121(5) 0.073(3) 0.125(5) -0.012(3) 0.066(4) 0.031(3)
C24 0.079(3) 0.068(3) 0.087(4) -0.008(2) 0.041(3) 0.017(2)
C25 0.063(2) 0.045(2) 0.052(3) 0.0034(17) 0.032(2) 0.0050(17)
C26 0.047(2) 0.048(2) 0.048(2) 0.0020(16) 0.0198(18) 0.0046(15)
C27 0.061(2) 0.0399(19) 0.048(2) 0.0028(16) 0.0293(19) 0.0045(16)
C28 0.062(3) 0.055(2) 0.051(3) -0.0019(18) 0.033(2) 0.0055(18)
C29 0.088(3) 0.046(2) 0.045(2) 0.0027(17) 0.038(2) 0.0117(19)
C30 0.104(3) 0.060(3) 0.068(3) 0.011(2) 0.045(3) 0.021(2)
C31 0.159(5) 0.055(3) 0.072(4) 0.025(2) 0.062(4) 0.025(3)
C32 0.157(5) 0.058(3) 0.085(4) 0.007(3) 0.072(4) -0.008(3)
C33 0.117(4) 0.065(3) 0.077(3) 0.003(2) 0.058(3) -0.010(3)
C34 0.084(3) 0.048(2) 0.052(3) -0.0029(18) 0.039(2) -0.0043(19)
C35 0.067(3) 0.059(2) 0.053(3) -0.0039(19) 0.032(2) 0.003(2)
C36 0.185(7) 0.110(5) 0.235(10) -0.020(6) 0.107(7) -0.032(5)
C37 0.132(5) 0.112(5) 0.190(8) -0.043(5) 0.099(5) -0.022(4)
C38 0.107(4) 0.146(6) 0.150(6) -0.045(5) 0.094(4) -0.031(4)
C39 0.068(3) 0.104(4) 0.082(4) -0.027(3) 0.049(3) 0.002(2)
C40 0.055(2) 0.0426(19) 0.047(2) -0.0060(16) 0.025(2) -0.0021(16)
C41 0.083(3) 0.066(3) 0.046(3) -0.0045(19) 0.038(2) 0.000(2)
C42 0.086(3) 0.083(3) 0.039(3) 0.003(2) 0.024(2) 0.012(2)
C43 0.065(3) 0.083(3) 0.047(3) -0.001(2) 0.017(2) 0.009(2)
C44 0.055(2) 0.066(2) 0.044(2) -0.0034(18) 0.023(2) 0.0005(18)
C45 0.049(2) 0.0358(17) 0.036(2) -0.0045(14) 0.0196(17) 0.0003(14)
C46 0.053(2) 0.061(2) 0.046(3) -0.0030(18) 0.0172(19) 0.0129(17)
C47 0.055(2) 0.0421(19) 0.036(2) 0.0004(15) 0.0226(17) 0.0022(15)
C48 0.049(2) 0.0430(19) 0.041(2) 0.0006(15) 0.0171(17) 0.0019(16)
C49 0.053(2) 0.0355(18) 0.044(2) 0.0010(15) 0.0220(18) 0.0022(15)
C50 0.065(3) 0.051(2) 0.053(3) -0.0110(18) 0.025(2) -0.0017(18)
C51 0.056(2) 0.064(2) 0.070(3) -0.009(2) 0.033(2) -0.0012(19)
C52 0.076(3) 0.050(2) 0.066(3) -0.002(2) 0.044(2) 0.0090(19)
C53 0.079(3) 0.059(2) 0.072(3) -0.027(2) 0.038(3) -0.003(2)
C54 0.062(2) 0.049(2) 0.072(3) -0.017(2) 0.029(2) -0.0034(18)
C55 0.121(6) 0.062(5) 0.032(5) -0.002(4) 0.026(4) 0.030(4)
C56 0.148(7) 0.084(6) 0.045(4) -0.002(4) 0.034(5) 0.034(5)
C57 0.163(9) 0.098(7) 0.055(5) -0.001(4) 0.058(5) 0.045(6)
C58 0.153(7) 0.089(6) 0.059(6) 0.012(5) 0.072(5) 0.037(5)
C59 0.129(6) 0.062(5) 0.050(5) 0.012(4) 0.061(5) 0.029(5)
C60 0.107(6) 0.044(4) 0.038(4) 0.015(3) 0.041(4) 0.036(4)
C55' 0.261(18) 0.092(9) 0.070(7) 0.016(6) 0.087(10) 0.078(10)
C56' 0.269(18) 0.106(9) 0.068(7) 0.013(7) 0.088(10) 0.077(11)
C57' 0.277(18) 0.107(8) 0.071(7) 0.018(7) 0.098(10) 0.069(11)
C58' 0.260(18) 0.086(7) 0.076(7) 0.032(6) 0.108(10) 0.070(9)
C59' 0.252(18) 0.075(7) 0.070(7) 0.032(6) 0.106(10) 0.076(10)
C60' 0.250(18) 0.073(8) 0.065(7) 0.022(6) 0.100(10) 0.082(11)
C61 0.077(3) 0.049(2) 0.035(2) 0.0041(16) 0.025(2) 0.0131(19)
C62 0.063(2) 0.0406(19) 0.039(2) 0.0064(15) 0.0285(19) 0.0094(16)
C63 0.067(3) 0.050(2) 0.050(2) 0.0059(17) 0.036(2) 0.0091(18)
C64 0.086(3) 0.040(2) 0.056(3) 0.0069(17) 0.050(2) 0.0109(18)
C65 0.113(4) 0.056(3) 0.112(4) 0.011(3) 0.069(3) 0.022(3)
C66 0.158(6) 0.043(3) 0.152(6) -0.005(3) 0.101(5) 0.004(3)
C67 0.146(5) 0.057(3) 0.140(6) -0.022(3) 0.086(5) -0.027(3)
C68 0.101(4) 0.064(3) 0.105(4) -0.008(3) 0.048(3) -0.012(3)
C69 0.076(3) 0.048(2) 0.059(3) 0.0033(18) 0.040(2) -0.0007(19)
C70 0.063(3) 0.055(2) 0.058(3) 0.0067(19) 0.032(2) 0.0159(19)
Cl1 0.1255(11) 0.0761(8) 0.0930(10) -0.0009(7) 0.0501(8) -0.0412(7)
Cl2 0.1113(10) 0.0940(9) 0.1138(11) -0.0197(8) 0.0801(9) 0.0072(7)
N1 0.075(2) 0.0456(18) 0.0413(19) -0.0049(14) 0.0200(17) -0.0066(15)
N2 0.0523(18) 0.0412(16) 0.0401(18) 0.0002(13) 0.0193(15) 0.0016(13)
N3 0.0489(17) 0.0444(16) 0.0373(18) 0.0012(13) 0.0211(14) 0.0053(12)
N4 0.057(2) 0.066(2) 0.051(2) -0.0088(16) 0.0309(17) 0.0029(15)
O1 0.0593(17) 0.0624(17) 0.067(2) 0.0165(14) 0.0107(16) 0.0003(13)
O2 0.0636(18) 0.0732(18) 0.076(2) 0.0141(15) 0.0328(16) 0.0121(14)
O3 0.0641(19) 0.092(2) 0.083(2) 0.0144(17) 0.0307(17) -0.0030(16)
O4 0.0614(17) 0.0614(17) 0.085(2) -0.0194(14) 0.0376(16) -0.0110(13)
O5 0.066(2) 0.0694(19) 0.109(3) -0.0040(17) 0.0298(19) 0.0096(15)
O6 0.070(2) 0.083(2) 0.134(3) 0.007(2) 0.032(2) 0.0187(17)
O7 0.0580(18) 0.075(2) 0.085(3) -0.0033(17) 0.0218(17) -0.0010(15)
O8 0.090(2) 0.078(2) 0.134(3) -0.020(2) 0.036(2) 0.0093(17)
O9 0.076(2) 0.102(3) 0.133(4) 0.029(3) 0.025(2) 0.0209(19)

loop_
_atom_type_symbol
_atom_type_description
_atom_type_scat_dispersion_real
_atom_type_scat_dispersion_imag
_atom_type_scat_source
C C 0.0033 0.0016 'International Tables Vol C Tables 4.2.6.8 and 6.1.1.4'
H H 0.0000 0.0000 'International Tables Vol C Tables 4.2.6.8 and 6.1.1.4'
N N 0.0061 0.0033 'International Tables Vol C Tables 4.2.6.8 and 6.1.1.4'
O O 0.0106 0.0060 'International Tables Vol C Tables 4.2.6.8 and 6.1.1.4'
Cl Cl 0.1484 0.1585 'International Tables Vol C Tables 4.2.6.8 and 6.1.1.4'

loop_
_geom_angle_atom_site_label_1
_geom_angle_atom_site_label_2
_geom_angle_atom_site_label_3
_geom_angle
C2 C1 H1A 109.5
C2 C1 H1B 109.5
H1A C1 H1B 109.5
C2 C1 H1C 109.5
H1A C1 H1C 109.5
H1B C1 H1C 109.5
C3 C2 C1 113.3(4)
C3 C2 H2A 108.9
C1 C2 H2A 108.9
C3 C2 H2B 108.9
C1 C2 H2B 108.9
H2A C2 H2B 107.7
C2 C3 C4 114.8(4)
C2 C3 H3A 108.6
C4 C3 H3A 108.6
C2 C3 H3B 108.6
C4 C3 H3B 108.6
H3A C3 H3B 107.5
N1 C4 C3 111.5(3)
N1 C4 H4A 109.3
C3 C4 H4A 109.3
N1 C4 H4B 109.3
C3 C4 H4B 109.3
H4A C4 H4B 108.0
N1 C5 C6 132.1(4)
N1 C5 C10 106.7(3)
C6 C5 C10 121.2(4)
C7 C6 C5 117.1(4)
C7 C6 H6 121.4
C5 C6 H6 121.4
C6 C7 C8 121.9(4)
C6 C7 H7A 119.0
C8 C7 H7A 119.0
C7 C8 C9 121.8(4)
C7 C8 H8A 119.1
C9 C8 H8A 119.1
C10 C9 C8 116.4(4)
C10 C9 H9A 121.8
C8 C9 H9A 121.8
C9 C10 N2 132.5(3)
C9 C10 C5 121.6(3)
N2 C10 C5 105.9(3)
N1 C11 N2 110.5(3)
N1 C11 H11 124.7
N2 C11 H11 124.7
N2 C12 C13 108.8(3)
N2 C12 C26 110.8(3)
C13 C12 C26 108.3(3)
N2 C12 H12 109.6
C13 C12 H12 109.6
C26 C12 H12 109.6
O1 C13 C14 121.1(3)
O1 C13 C12 116.9(3)
C14 C13 C12 122.0(3)
C15 C14 C19 119.0(3)
C15 C14 C13 123.1(3)
C19 C14 C13 117.9(3)
C14 C15 C16 120.1(4)
C14 C15 H15 119.9
C16 C15 H15 119.9
C17 C16 C15 119.9(4)
C17 C16 H16 120.1
C15 C16 H16 120.1
C16 C17 C18 121.5(4)
C16 C17 Cl1 120.1(3)
C18 C17 Cl1 118.3(3)
C17 C18 C19 118.5(4)
C17 C18 H18 120.7
C19 C18 H18 120.7
C14 C19 C18 120.8(4)
C14 C19 H19 119.6
C18 C19 H19 119.6
C25 C20 C21 120.8(4)
C25 C20 H20 119.6
C21 C20 H20 119.6
C22 C21 C20 119.9(5)
C22 C21 H21 120.0
C20 C21 H21 120.0
C23 C22 C21 119.3(5)
C23 C22 H22 120.4
C21 C22 H22 120.4
C22 C23 C24 121.2(5)
C22 C23 H23 119.4
C24 C23 H23 119.4
C25 C24 C23 120.0(5)
C25 C24 H24 120.0
C23 C24 H24 120.0
C24 C25 C20 118.8(4)
C24 C25 C26 119.9(4)
C20 C25 C26 121.3(3)
C27 C26 C25 114.5(3)
C27 C26 C12 112.9(3)
C25 C26 C12 109.1(3)
C27 C26 H26 106.6
C25 C26 H26 106.6
C12 C26 H26 106.6
C28 C27 C35 108.7(3)
C28 C27 C26 130.0(3)
C35 C27 C26 121.3(3)
O2 C28 C27 128.7(3)
O2 C28 C29 123.4(3)
C27 C28 C29 107.9(3)
C34 C29 C30 121.0(4)
C34 C29 C28 108.0(3)
C30 C29 C28 131.0(4)
C29 C30 C31 117.2(5)
C29 C30 H30 121.4
C31 C30 H30 121.4
C32 C31 C30 121.4(4)
C32 C31 H31 119.3
C30 C31 H31 119.3
C31 C32 C33 121.2(5)
C31 C32 H32 119.4
C33 C32 H32 119.4
C34 C33 C32 117.5(5)
C34 C33 H33 121.3
C32 C33 H33 121.3
C29 C34 C33 121.7(4)
C29 C34 C35 108.0(3)
C33 C34 C35 130.3(4)
O3 C35 C27 128.9(4)
O3 C35 C34 123.7(4)
C27 C35 C34 107.4(3)
C37 C36 H36A 109.5
C37 C36 H36B 109.5
H36A C36 H36B 109.5
C37 C36 H36C 109.5
H36A C36 H36C 109.5
H36B C36 H36C 109.5
C38 C37 C36 116.1(7)
C38 C37 H37A 108.3
C36 C37 H37A 108.3
C38 C37 H37B 108.3
C36 C37 H37B 108.3
H37A C37 H37B 107.4
C37 C38 C39 115.6(6)
C37 C38 H38A 108.4
C39 C38 H38A 108.4
C37 C38 H38B 108.4
C39 C38 H38B 108.4
H38A C38 H38B 107.4
N4 C39 C38 111.9(4)
N4 C39 H39A 109.2
C38 C39 H39A 109.2
N4 C39 H39B 109.2
C38 C39 H39B 109.2
H39A C39 H39B 107.9
N4 C40 C45 106.3(3)
N4 C40 C41 131.8(3)
C45 C40 C41 122.0(3)
C42 C41 C40 116.8(4)
C42 C41 H41 121.6
C40 C41 H41 121.6
C41 C42 C43 121.7(4)
C41 C42 H42 119.2
C43 C42 H42 119.2
C44 C43 C42 121.8(4)
C44 C43 H43 119.1
C42 C43 H43 119.1
C45 C44 C43 116.7(4)
C45 C44 H44 121.7
C43 C44 H44 121.7
C44 C45 C40 121.0(3)
C44 C45 N3 131.9(3)
C40 C45 N3 107.1(3)
N4 C46 N3 110.8(3)
N4 C46 H46 124.6
N3 C46 H46 124.6
N3 C47 C61 112.0(3)
N3 C47 C48 108.7(3)
C61 C47 C48 108.4(3)
N3 C47 H47 109.2
C61 C47 H47 109.2
C48 C47 H47 109.2
O4 C48 C49 122.9(3)
O4 C48 C47 118.1(3)
C49 C48 C47 118.9(3)
C54 C49 C50 118.4(3)
C54 C49 C48 118.6(3)
C50 C49 C48 123.0(3)
C49 C50 C51 120.8(4)
C49 C50 H50 119.6
C51 C50 H50 119.6
C52 C51 C50 119.2(4)
C52 C51 H51 120.4
C50 C51 H51 120.4
C51 C52 C53 121.7(4)
C51 C52 Cl2 119.6(3)
C53 C52 Cl2 118.7(3)
C52 C53 C54 118.4(4)
C52 C53 H53 120.8
C54 C53 H53 120.8
C53 C54 C49 121.4(4)
C53 C54 H54 119.3
C49 C54 H54 119.3
C56 C55 C60 119.6(11)
C56 C55 H55A 125(4)
C60 C55 H55A 116(4)
C55 C56 C57 118.7(11)
C55 C56 H56A 120.6
C57 C56 H56A 120.6
C58 C57 C56 119.9(13)
C58 C57 H57A 120.1
C56 C57 H57A 120.1
C57 C58 C59 122.7(16)
C57 C58 H58A 118.7
C59 C58 H58A 118.7
C58 C59 C60 122.8(12)
C58 C59 H59A 118.6
C60 C59 H59A 118.6
C59 C60 C61 124.3(13)
C59 C60 C55 116.1(12)
C61 C60 C55 119.6(10)
C60' C55' C56' 118(2)
C60' C55' H55B 120.9
C56' C55' H55B 120.9
C57' C56' C55' 117(3)
C57' C56' H56B 121.7
C55' C56' H56B 121.7
C58' C57' C56' 126(2)
C58' C57' H57B 117.1
C56' C57' H57B 117.1
C57' C58' C59' 114(2)
C57' C58' H58B 123.1
C59' C58' H58B 123.1
C60' C59' C58' 121.8(19)
C60' C59' H59B 119.1
C58' C59' H59B 119.1
C55' C60' C59' 123(2)
C55' C60' C61 117(2)
C59' C60' C61 119(2)
C60 C61 C62 115.1(7)
C60 C61 C47 113.6(7)
C62 C61 C47 112.8(3)
C62 C61 C60' 108.1(11)
C47 C61 C60' 107.5(10)
C60 C61 H61A 104.6
C62 C61 H61A 104.6
C47 C61 H61A 104.6
C62 C61 H61B 111(5)
C47 C61 H61B 109(5)
C60' C61 H61B 109(5)
C70 C62 C63 109.0(3)
C70 C62 C61 128.3(3)
C63 C62 C61 122.5(3)
O5 C63 C62 129.0(4)
O5 C63 C64 123.7(3)
C62 C63 C64 107.4(3)
C65 C64 C69 120.3(4)
C65 C64 C63 132.0(4)
C69 C64 C63 107.7(3)
C64 C65 C66 117.7(5)
C64 C65 H65 121.2
C66 C65 H65 121.2
C67 C66 C65 121.3(5)
C67 C66 H66 119.4
C65 C66 H66 119.4
C66 C67 C68 120.9(5)
C66 C67 H67 119.6
C68 C67 H67 119.6
C69 C68 C67 118.5(5)
C69 C68 H68 120.8
C67 C68 H68 120.8
C68 C69 C64 121.4(4)
C68 C69 C70 131.0(4)
C64 C69 C70 107.5(3)
O6 C70 C62 129.6(4)
O6 C70 C69 122.0(4)
C62 C70 C69 108.3(3)
C11 N1 C5 108.4(3)
C11 N1 C4 124.7(4)
C5 N1 C4 126.8(3)
C11 N2 C10 108.4(3)
C11 N2 C12 125.0(3)
C10 N2 C12 126.5(3)
C46 N3 C45 106.9(3)
C46 N3 C47 126.3(3)
C45 N3 C47 125.9(3)
C46 N4 C40 109.0(3)
C46 N4 C39 124.9(3)
C40 N4 C39 126.1(3)
H7B O7 H7C 104.5(2)
H8B O8 H8C 104.5(2)
H9B O9 H9C 104.5(2)

loop_
_geom_bond_atom_site_label_1
_geom_bond_atom_site_label_2
_geom_bond_distance
C1 C2 1.516(6)
C1 H1A 0.9600
C1 H1B 0.9600
C1 H1C 0.9600
C2 C3 1.490(6)
C2 H2A 0.9700
C2 H2B 0.9700
C3 C4 1.523(5)
C3 H3A 0.9700
C3 H3B 0.9700
C4 N1 1.475(5)
C4 H4A 0.9700
C4 H4B 0.9700
C5 N1 1.387(5)
C5 C6 1.388(5)
C5 C10 1.394(5)
C6 C7 1.351(6)
C6 H6 0.9300
C7 C8 1.387(6)
C7 H7A 0.9300
C8 C9 1.387(5)
C8 H8A 0.9300
C9 C10 1.372(5)
C9 H9A 0.9300
C10 N2 1.391(4)
C11 N1 1.319(4)
C11 N2 1.326(4)
C11 H11 0.9300
C12 N2 1.471(4)
C12 C13 1.537(5)
C12 C26 1.548(5)
C12 H12 0.9800
C13 O1 1.220(4)
C13 C14 1.478(5)
C14 C15 1.369(5)
C14 C19 1.384(5)
C15 C16 1.390(5)
C15 H15 0.9300
C16 C17 1.349(6)
C16 H16 0.9300
C17 C18 1.371(5)
C17 Cl1 1.732(4)
C18 C19 1.386(5)
C18 H18 0.9300
C19 H19 0.9300
C20 C25 1.379(5)
C20 C21 1.384(5)
C20 H20 0.9300
C21 C22 1.370(7)
C21 H21 0.9300
C22 C23 1.367(7)
C22 H22 0.9300
C23 C24 1.381(6)
C23 H23 0.9300
C24 C25 1.375(5)
C24 H24 0.9300
C25 C26 1.523(5)
C26 C27 1.499(5)
C26 H26 0.9800
C27 C28 1.402(5)
C27 C35 1.420(5)
C28 O2 1.257(4)
C28 C29 1.495(5)
C29 C34 1.370(5)
C29 C30 1.372(5)
C30 C31 1.408(6)
C30 H30 0.9300
C31 C32 1.353(7)
C31 H31 0.9300
C32 C33 1.384(7)
C32 H32 0.9300
C33 C34 1.382(5)
C33 H33 0.9300
C34 C35 1.496(5)
C35 O3 1.246(4)
C36 C37 1.470(8)
C36 H36A 0.9600
C36 H36B 0.9600
C36 H36C 0.9600
C37 C38 1.431(8)
C37 H37A 0.9700
C37 H37B 0.9700
C38 C39 1.500(7)
C38 H38A 0.9700
C38 H38B 0.9700
C39 N4 1.477(5)
C39 H39A 0.9700
C39 H39B 0.9700
C40 N4 1.377(4)
C40 C45 1.387(5)
C40 C41 1.388(5)
C41 C42 1.355(5)
C41 H41 0.9300
C42 C43 1.391(6)
C42 H42 0.9300
C43 C44 1.383(5)
C43 H43 0.9300
C44 C45 1.376(5)
C44 H44 0.9300
C45 N3 1.395(4)
C46 N4 1.314(5)
C46 N3 1.336(4)
C46 H46 0.9300
C47 N3 1.466(4)
C47 C61 1.547(5)
C47 C48 1.547(4)
C47 H47 0.9800
C48 O4 1.205(4)
C48 C49 1.479(5)
C49 C54 1.380(5)
C49 C50 1.380(5)
C50 C51 1.380(5)
C50 H50 0.9300
C51 C52 1.358(5)
C51 H51 0.9300
C52 C53 1.374(5)
C52 Cl2 1.745(4)
C53 C54 1.375(5)
C53 H53 0.9300
C54 H54 0.9300
C55 C56 1.417(15)
C55 C60 1.462(18)
C55 H55A 1.17(8)
C56 C57 1.42(2)
C56 H56A 0.9300
C57 C58 1.33(3)
C57 H57A 0.9300
C58 C59 1.356(16)
C58 H58A 0.9300
C59 C60 1.378(17)
C59 H59A 0.9300
C60 C61 1.432(16)
C55' C60' 1.35(3)
C55' C56' 1.44(3)
C55' H55B 0.9300
C56' C57' 1.42(4)
C56' H56B 0.9300
C57' C58' 1.36(3)
C57' H57B 0.9300
C58' C59' 1.43(2)
C58' H58B 0.9300
C59' C60' 1.38(3)
C59' H59B 0.9300
C60' C61 1.65(2)
C61 C62 1.514(5)
C61 H61A 0.9800
C61 H61B 0.98(7)
C62 C70 1.401(5)
C62 C63 1.406(5)
C63 O5 1.244(4)
C63 C64 1.498(5)
C64 C65 1.373(5)
C64 C69 1.381(5)
C65 C66 1.400(7)
C65 H65 0.9300
C66 C67 1.355(7)
C66 H66 0.9300
C67 C68 1.374(7)
C67 H67 0.9300
C68 C69 1.367(6)
C68 H68 0.9300
C69 C70 1.483(5)
C70 O6 1.237(4)
O7 H7B 0.9571(10)
O7 H7C 0.9570(10)
O8 H8B 0.9570(11)
O8 H8C 0.9570(11)
O9 H9B 0.9570(10)
O9 H9C 0.9570(11)

loop_
_geom_hbond_atom_site_label_D
_geom_hbond_atom_site_label_H
_geom_hbond_atom_site_label_A
_geom_hbond_distance_DH
_geom_hbond_distance_HA
_geom_hbond_distance_DA
_geom_hbond_angle_DHA
_geom_hbond_site_symmetry_A
O8 H8C O5 0.9570(11) 2.13(8) 2.834(5) 130(8) .
O9 H9C O2 0.9570(11) 2.20(4) 2.896(4) 128(3) .
O8 H8B O2 0.9570(11) 2.04(6) 2.816(5) 137(7) .
O7 H7C O6 0.9570(10) 1.709(6) 2.664(4) 176(4) 1_656
O7 H7B O3 0.9571(10) 1.775(5) 2.732(5) 178(4) 4_566
